data_7015988
loop_
_publ_author_name
'Li, Wei'
'Barton, Phillip T.'
'Burwood, Ryan P.'
'Cheetham, Anthony K.'

_publ_section_title
;
 A 2D homochiral inorganic-organic framework exhibiting a spin-flop
 transition.
;
_journal_issue 27
_journal_name_full 'Dalton transactions (Cambridge, England : 2003)'
_journal_page_first 7147
_journal_page_last 7152
_journal_paper_doi 10.1039/c0dt01686a
_journal_volume 40
_journal_year 2011
_chemical_formula_moiety 'C18 H17 Mn N3 O9'
_chemical_formula_sum 'C18 H17 Mn N3 O9'
_chemical_formula_weight 474.29
_chemical_name_systematic
; 
 ? 
;
_space_group_IT_number 4
_symmetry_cell_setting monoclinic
_symmetry_space_group_name_Hall 'P 2yb'
_symmetry_space_group_name_H-M 'P 1 21 1'
_atom_sites_solution_hydrogens geom
_atom_sites_solution_primary direct
_atom_sites_solution_secondary difmap
_audit_creation_method SHELXL-97
_cell_angle_alpha 90.00
_cell_angle_beta 113.764(10)
_cell_angle_gamma 90.00
_cell_formula_units_Z 2
_cell_length_a 10.8736(10)
_cell_length_b 8.4288(5)
_cell_length_c 11.5942(10)
_cell_measurement_reflns_used 4996
_cell_measurement_temperature 120(2)
_cell_measurement_theta_max 29.1552
_cell_measurement_theta_min 3.0743
_cell_volume 972.53(15)
_computing_cell_refinement
;
CrysAlisPro, Oxford Diffraction Ltd.,
Version 1.171.34.34 (release 07-07-2010 CrysAlis171 .NET)
(compiled Jul  7 2010,16:04:54)
;
_computing_data_collection
;
CrysAlisPro, Oxford Diffraction Ltd.,
Version 1.171.34.34 (release 07-07-2010 CrysAlis171 .NET)
(compiled Jul  7 2010,16:04:54)
;
_computing_data_reduction
;
CrysAlisPro, Oxford Diffraction Ltd.,
Version 1.171.34.34 (release 07-07-2010 CrysAlis171 .NET)
(compiled Jul  7 2010,16:04:54)
;
_computing_structure_refinement 'SHELXL-97 (Sheldrick, 1997)'
_computing_structure_solution 'SHELXS-97 (Sheldrick, 1990)'
_diffrn_ambient_temperature 120(2)
_diffrn_measured_fraction_theta_full 0.991
_diffrn_measured_fraction_theta_max 0.991
_diffrn_measurement_device_type 'Xcalibur, Eos, Gemini ultra'
_diffrn_measurement_method '\w scans'
_diffrn_radiation_monochromator graphite
_diffrn_radiation_source 'fine-focus sealed tube'
_diffrn_radiation_type MoK\a
_diffrn_radiation_wavelength 0.71073
_diffrn_reflns_av_R_equivalents 0.0000
_diffrn_reflns_av_sigmaI/netI 0.0469
_diffrn_reflns_limit_h_max 13
_diffrn_reflns_limit_h_min -13
_diffrn_reflns_limit_k_max 10
_diffrn_reflns_limit_k_min -10
_diffrn_reflns_limit_l_max 12
_diffrn_reflns_limit_l_min -14
_diffrn_reflns_number 6351
_diffrn_reflns_theta_full 26.50
_diffrn_reflns_theta_max 26.50
_diffrn_reflns_theta_min 3.09
_diffrn_standards_decay_% 0
_diffrn_standards_interval_count 0
_diffrn_standards_number 0
_exptl_absorpt_coefficient_mu 0.738
_exptl_absorpt_correction_T_max 0.964
_exptl_absorpt_correction_T_min 0.876
_exptl_absorpt_correction_type multi-scan
_exptl_crystal_colour yellow
_exptl_crystal_density_diffrn 1.620
_exptl_crystal_density_method 'not measured'
_exptl_crystal_description sheet
_exptl_crystal_F_000 486
_exptl_crystal_size_max 0.20
_exptl_crystal_size_mid 0.15
_exptl_crystal_size_min 0.05
_refine_diff_density_max 0.344
_refine_diff_density_min -0.203
_refine_diff_density_rms 0.051
_refine_ls_abs_structure_details 'Flack H D (1983), Acta Cryst. A39, 876-881'
_refine_ls_abs_structure_Flack 0.428(16)
_refine_ls_extinction_method none
_refine_ls_goodness_of_fit_ref 1.025
_refine_ls_hydrogen_treatment mixed
_refine_ls_matrix_type full
_refine_ls_number_parameters 305
_refine_ls_number_reflns 6351
_refine_ls_number_restraints 7
_refine_ls_restrained_S_all 1.025
_refine_ls_R_factor_all 0.0407
_refine_ls_R_factor_gt 0.0376
_refine_ls_shift/su_max 0.000
_refine_ls_shift/su_mean 0.000
_refine_ls_structure_factor_coef Fsqd
_refine_ls_weighting_details 'calc w=1/[\s^2^(Fo^2^)+(0.0650P)^2^+0.0000P] where P=(Fo^2^+2Fc^2^)/3'
_refine_ls_weighting_scheme calc
_refine_ls_wR_factor_gt 0.0973
_refine_ls_wR_factor_ref 0.0987
_reflns_number_gt 5941
_reflns_number_total 6351
_reflns_threshold_expression >2sigma(I)
_cod_data_source_file c0dt01686a.txt
_cod_data_source_block 1
_cod_original_cell_volume 972.53(14)
_cod_original_sg_symbol_H-M P21
_cod_database_code 7015988

loop_
_symmetry_equiv_pos_as_xyz
'x, y, z'
'-x, y+1/2, -z'

loop_
_atom_site_label
_atom_site_type_symbol
_atom_site_fract_x
_atom_site_fract_y
_atom_site_fract_z
_atom_site_U_iso_or_equiv
_atom_site_adp_type
_atom_site_occupancy
_atom_site_symmetry_multiplicity
_atom_site_calc_flag
_atom_site_refinement_flags
_atom_site_disorder_assembly
_atom_site_disorder_group
Mn1 Mn -0.14788(4) 1.15111(4) -0.08570(3) 0.01277(10) Uani 1 1 d . . .
O1 O -0.35931(19) 1.1054(2) -0.15708(18) 0.0171(4) Uani 1 1 d . . .
O2 O -0.4684(2) 0.8849(3) -0.24885(19) 0.0221(5) Uani 1 1 d . . .
O3 O -0.06592(17) 0.6658(3) 0.03361(16) 0.0160(4) Uani 1 1 d . . .
O4 O -0.1205(2) 0.8948(2) -0.06891(18) 0.0167(4) Uani 1 1 d . . .
O5 O -0.2240(3) 0.5905(3) 0.3666(2) 0.0376(6) Uani 1 1 d . . .
O6 O -0.3682(3) 0.7552(4) 0.3843(2) 0.0433(7) Uani 1 1 d . . .
O1W O -0.1967(2) 1.4007(2) -0.0994(2) 0.0210(5) Uani 1 1 d D . .
O2W O 0.6268(3) 0.5813(3) 0.7222(3) 0.0446(7) Uani 1 1 d D . .
O3W O 0.4808(3) 0.4669(3) 0.4872(2) 0.0372(6) Uani 1 1 d D . .
N1 N -0.3054(3) 0.6990(3) 0.3269(2) 0.0251(6) Uani 1 1 d . . .
N2 N -0.1247(2) 1.1635(4) 0.11863(19) 0.0165(5) Uani 1 1 d . . .
N3 N -0.1622(2) 1.1328(3) 0.7146(2) 0.0168(5) Uani 1 1 d . . .
C1 C -0.3685(3) 0.8932(3) -0.0273(3) 0.0165(6) Uani 1 1 d . . .
C2 C -0.2535(3) 0.8029(3) 0.0380(3) 0.0157(6) Uani 1 1 d . . .
C3 C -0.2357(3) 0.7353(4) 0.1528(3) 0.0184(6) Uani 1 1 d . . .
H3 H -0.1601 0.6696 0.1965 0.022 Uiso 1 1 calc R . .
C4 C -0.3295(3) 0.7652(4) 0.2027(3) 0.0190(6) Uani 1 1 d . . .
C5 C -0.4419(3) 0.8588(4) 0.1426(3) 0.0215(6) Uani 1 1 d . . .
H5 H -0.5031 0.8808 0.1802 0.026 Uiso 1 1 calc R . .
C6 C -0.4614(3) 0.9189(4) 0.0256(3) 0.0200(6) Uani 1 1 d . . .
H6 H -0.5400 0.9791 -0.0198 0.024 Uiso 1 1 calc R . .
C7 C -0.3996(3) 0.9666(3) -0.1556(3) 0.0155(6) Uani 1 1 d . . .
C8 C -0.1400(3) 0.7877(3) -0.0040(2) 0.0150(6) Uani 1 1 d . . .
C9 C -0.0226(3) 1.1079(3) 0.2207(3) 0.0191(6) Uani 1 1 d . . .
H9 H 0.0564 1.0737 0.2119 0.023 Uiso 1 1 calc R . .
C10 C -0.0265(3) 1.0979(4) 0.3377(3) 0.0200(6) Uani 1 1 d . . .
H10 H 0.0485 1.0574 0.4073 0.024 Uiso 1 1 calc R . .
C11 C -0.1406(3) 1.1475(4) 0.3536(2) 0.0152(5) Uani 1 1 d . . .
C12 C -0.2454(3) 1.2109(4) 0.2488(3) 0.0185(6) Uani 1 1 d . . .
H12 H -0.3240 1.2507 0.2556 0.022 Uiso 1 1 calc R . .
C13 C -0.2328(3) 1.2148(4) 0.1351(3) 0.0179(6) Uani 1 1 d . . .
H13 H -0.3055 1.2567 0.0641 0.021 Uiso 1 1 calc R . .
C14 C -0.2316(3) 1.2395(4) 0.6271(3) 0.0201(6) Uani 1 1 d . . .
H14 H -0.2856 1.3140 0.6471 0.024 Uiso 1 1 calc R . .
C15 C -0.2288(3) 1.2471(4) 0.5091(3) 0.0187(6) Uani 1 1 d . . .
H15 H -0.2798 1.3251 0.4500 0.022 Uiso 1 1 calc R . .
C16 C -0.1507(3) 1.1395(4) 0.4781(2) 0.0161(5) Uani 1 1 d . . .
C17 C -0.0830(3) 1.0242(4) 0.5664(3) 0.0205(6) Uani 1 1 d . . .
H17 H -0.0320 0.9449 0.5472 0.025 Uiso 1 1 calc R . .
C18 C -0.0908(3) 1.0262(4) 0.6820(3) 0.0206(6) Uani 1 1 d . . .
H18 H -0.0429 0.9475 0.7420 0.025 Uiso 1 1 calc R . .
H1A H -0.253(3) 1.455(4) -0.159(3) 0.041(12) Uiso 1 1 d D . .
H2A H 0.576(4) 0.543(6) 0.651(2) 0.064(15) Uiso 1 1 d D . .
H3A H 0.481(4) 0.456(5) 0.4146(18) 0.036(11) Uiso 1 1 d D . .
H1B H -0.141(3) 1.466(4) -0.048(3) 0.052(14) Uiso 1 1 d D . .
H2B H 0.593(5) 0.669(3) 0.730(5) 0.076(17) Uiso 1 1 d D . .
H3B H 0.425(6) 0.396(7) 0.488(8) 0.15(3) Uiso 1 1 d D . .

loop_
_atom_site_aniso_label
_atom_site_aniso_U_11
_atom_site_aniso_U_22
_atom_site_aniso_U_33
_atom_site_aniso_U_23
_atom_site_aniso_U_13
_atom_site_aniso_U_12
Mn1 0.01500(17) 0.01358(17) 0.01076(17) -0.00002(19) 0.00626(14) -0.00029(19)
O1 0.0150(9) 0.0171(11) 0.0178(9) 0.0036(7) 0.0053(8) 0.0017(7)
O2 0.0213(11) 0.0236(11) 0.0188(11) -0.0004(9) 0.0052(9) -0.0029(9)
O3 0.0153(8) 0.0146(9) 0.0177(8) 0.0021(9) 0.0061(6) 0.0035(9)
O4 0.0205(10) 0.0147(10) 0.0180(10) 0.0020(8) 0.0111(9) 0.0015(8)
O5 0.0390(15) 0.0473(15) 0.0294(13) 0.0179(11) 0.0170(11) 0.0075(12)
O6 0.0534(17) 0.0604(18) 0.0269(13) 0.0013(13) 0.0275(13) 0.0048(13)
O1W 0.0223(11) 0.0154(11) 0.0190(11) -0.0011(9) 0.0016(9) 0.0001(10)
O2W 0.0591(19) 0.0288(13) 0.0273(14) -0.0037(12) -0.0018(13) 0.0170(14)
O3W 0.0454(16) 0.0469(16) 0.0191(12) -0.0045(11) 0.0128(12) -0.0035(13)
N1 0.0252(13) 0.0341(16) 0.0195(12) 0.0008(11) 0.0125(11) -0.0081(12)
N2 0.0172(11) 0.0183(12) 0.0149(10) -0.0018(12) 0.0074(8) 0.0003(12)
N3 0.0173(11) 0.0190(13) 0.0140(10) 0.0004(11) 0.0063(9) 0.0011(11)
C1 0.0155(14) 0.0153(14) 0.0199(15) -0.0032(11) 0.0082(12) -0.0046(11)
C2 0.0182(14) 0.0147(13) 0.0142(13) -0.0028(11) 0.0066(11) -0.0052(11)
C3 0.0190(15) 0.0177(14) 0.0178(14) 0.0005(12) 0.0068(11) -0.0028(12)
C4 0.0227(16) 0.0218(15) 0.0159(14) 0.0004(11) 0.0113(12) -0.0061(12)
C5 0.0210(15) 0.0232(16) 0.0255(16) -0.0033(13) 0.0148(13) -0.0042(13)
C6 0.0194(15) 0.0190(15) 0.0246(16) 0.0001(13) 0.0119(13) -0.0005(13)
C7 0.0099(12) 0.0195(14) 0.0169(14) 0.0001(11) 0.0050(11) 0.0023(11)
C8 0.0142(14) 0.0167(14) 0.0128(13) -0.0046(10) 0.0041(11) -0.0029(11)
C9 0.0193(13) 0.0235(16) 0.0168(13) -0.0005(11) 0.0098(11) 0.0033(11)
C10 0.0206(14) 0.0232(15) 0.0156(14) 0.0019(11) 0.0066(11) 0.0026(12)
C11 0.0200(12) 0.0145(11) 0.0126(11) 0.0011(15) 0.0079(10) -0.0002(14)
C12 0.0159(14) 0.0237(14) 0.0186(14) -0.0034(11) 0.0100(12) 0.0009(11)
C13 0.0186(14) 0.0219(14) 0.0125(12) 0.0008(11) 0.0056(10) 0.0033(12)
C14 0.0232(16) 0.0211(16) 0.0171(14) 0.0029(12) 0.0094(12) 0.0067(13)
C15 0.0205(15) 0.0214(15) 0.0141(13) 0.0023(12) 0.0067(12) 0.0039(12)
C16 0.0182(11) 0.0194(14) 0.0117(12) -0.0026(13) 0.0070(10) -0.0030(13)
C17 0.0233(15) 0.0218(15) 0.0171(14) 0.0010(12) 0.0088(12) 0.0069(13)
C18 0.0269(16) 0.0209(14) 0.0142(14) 0.0031(12) 0.0084(12) 0.0053(14)

loop_
_atom_type_symbol
_atom_type_description
_atom_type_scat_dispersion_real
_atom_type_scat_dispersion_imag
_atom_type_scat_source
C C 0.0033 0.0016 'International Tables Vol C Tables 4.2.6.8 and 6.1.1.4'
H H 0.0000 0.0000 'International Tables Vol C Tables 4.2.6.8 and 6.1.1.4'
N N 0.0061 0.0033 'International Tables Vol C Tables 4.2.6.8 and 6.1.1.4'
O O 0.0106 0.0060 'International Tables Vol C Tables 4.2.6.8 and 6.1.1.4'
Mn Mn 0.3368 0.7283 'International Tables Vol C Tables 4.2.6.8 and 6.1.1.4'

loop_
_geom_angle_atom_site_label_1
_geom_angle_atom_site_label_2
_geom_angle_atom_site_label_3
_geom_angle
_geom_angle_site_symmetry_1
_geom_angle_site_symmetry_3
_geom_angle_publ_flag
O1 Mn1 O3 170.62(8) . 2 ?
O1 Mn1 O1W 87.31(8) . . ?
O3 Mn1 O1W 99.78(9) 2 . ?
O1 Mn1 O4 86.74(8) . . ?
O3 Mn1 O4 86.47(8) 2 . ?
O1W Mn1 O4 173.27(9) . . ?
O1 Mn1 N3 88.39(8) . 1_554 ?
O3 Mn1 N3 84.97(8) 2 1_554 ?
O1W Mn1 N3 94.45(9) . 1_554 ?
O4 Mn1 N3 88.53(9) . 1_554 ?
O1 Mn1 N2 93.55(8) . . ?
O3 Mn1 N2 92.91(7) 2 . ?
O1W Mn1 N2 87.30(9) . . ?
O4 Mn1 N2 89.92(9) . . ?
N3 Mn1 N2 177.45(9) 1_554 . ?
C7 O1 Mn1 119.34(17) . . ?
C8 O3 Mn1 127.25(19) . 2_545 ?
C8 O4 Mn1 136.19(18) . . ?
Mn1 O1W H1A 131(3) . . ?
Mn1 O1W H1B 120(3) . . ?
H1A O1W H1B 107(4) . . ?
H2A O2W H2B 108(5) . . ?
H3A O3W H3B 103(6) . . ?
O6 N1 O5 124.1(3) . . ?
O6 N1 C4 117.9(3) . . ?
O5 N1 C4 118.0(2) . . ?
C13 N2 C9 116.8(2) . . ?
C13 N2 Mn1 115.29(17) . . ?
C9 N2 Mn1 127.40(18) . . ?
C18 N3 C14 116.9(2) . . ?
C18 N3 Mn1 121.74(19) . 1_556 ?
C14 N3 Mn1 121.0(2) . 1_556 ?
C6 C1 C2 119.6(3) . . ?
C6 C1 C7 116.9(3) . . ?
C2 C1 C7 123.4(2) . . ?
C3 C2 C1 119.5(3) . . ?
C3 C2 C8 117.4(3) . . ?
C1 C2 C8 122.9(2) . . ?
C4 C3 C2 119.0(3) . . ?
C4 C3 H3 120.5 . . ?
C2 C3 H3 120.5 . . ?
C5 C4 C3 122.9(3) . . ?
C5 C4 N1 118.9(3) . . ?
C3 C4 N1 118.1(3) . . ?
C6 C5 C4 117.3(3) . . ?
C6 C5 H5 121.4 . . ?
C4 C5 H5 121.4 . . ?
C5 C6 C1 121.5(3) . . ?
C5 C6 H6 119.2 . . ?
C1 C6 H6 119.2 . . ?
O2 C7 O1 126.6(3) . . ?
O2 C7 C1 116.4(3) . . ?
O1 C7 C1 116.9(2) . . ?
O4 C8 O3 123.7(3) . . ?
O4 C8 C2 119.7(2) . . ?
O3 C8 C2 116.6(2) . . ?
N2 C9 C10 123.3(3) . . ?
N2 C9 H9 118.4 . . ?
C10 C9 H9 118.4 . . ?
C9 C10 C11 119.7(3) . . ?
C9 C10 H10 120.2 . . ?
C11 C10 H10 120.2 . . ?
C10 C11 C12 117.4(2) . . ?
C10 C11 C16 122.1(2) . . ?
C12 C11 C16 120.5(2) . . ?
C13 C12 C11 118.7(3) . . ?
C13 C12 H12 120.6 . . ?
C11 C12 H12 120.6 . . ?
N2 C13 C12 124.1(3) . . ?
N2 C13 H13 118.0 . . ?
C12 C13 H13 118.0 . . ?
N3 C14 C15 123.5(3) . . ?
N3 C14 H14 118.3 . . ?
C15 C14 H14 118.3 . . ?
C14 C15 C16 119.1(3) . . ?
C14 C15 H15 120.4 . . ?
C16 C15 H15 120.4 . . ?
C15 C16 C17 117.8(2) . . ?
C15 C16 C11 120.9(3) . . ?
C17 C16 C11 121.4(3) . . ?
C18 C17 C16 119.1(3) . . ?
C18 C17 H17 120.5 . . ?
C16 C17 H17 120.5 . . ?
N3 C18 C17 123.6(3) . . ?
N3 C18 H18 118.2 . . ?
C17 C18 H18 118.2 . . ?

loop_
_geom_bond_atom_site_label_1
_geom_bond_atom_site_label_2
_geom_bond_distance
_geom_bond_site_symmetry_2
_geom_bond_publ_flag
Mn1 O1 2.1413(19) . ?
Mn1 O3 2.1571(18) 2 ?
Mn1 O1W 2.160(2) . ?
Mn1 O4 2.179(2) . ?
Mn1 N3 2.263(2) 1_554 ?
Mn1 N2 2.281(2) . ?
O1 C7 1.252(3) . ?
O2 C7 1.245(3) . ?
O3 C8 1.269(4) . ?
O3 Mn1 2.1571(18) 2_545 ?
O4 C8 1.247(3) . ?
O5 N1 1.226(4) . ?
O6 N1 1.226(3) . ?
O1W H1A 0.851(10) . ?
O1W H1B 0.855(10) . ?
O2W H2A 0.847(10) . ?
O2W H2B 0.848(10) . ?
O3W H3A 0.848(10) . ?
O3W H3B 0.849(10) . ?
N1 C4 1.467(4) . ?
N2 C13 1.337(3) . ?
N2 C9 1.339(4) . ?
N3 C18 1.337(4) . ?
N3 C14 1.338(4) . ?
N3 Mn1 2.263(2) 1_556 ?
C1 C6 1.395(4) . ?
C1 C2 1.397(4) . ?
C1 C7 1.518(4) . ?
C2 C3 1.387(4) . ?
C2 C8 1.504(4) . ?
C3 C4 1.384(4) . ?
C3 H3 0.9500 . ?
C4 C5 1.384(4) . ?
C5 C6 1.382(4) . ?
C5 H5 0.9500 . ?
C6 H6 0.9500 . ?
C9 C10 1.377(4) . ?
C9 H9 0.9500 . ?
C10 C11 1.390(4) . ?
C10 H10 0.9500 . ?
C11 C12 1.394(4) . ?
C11 C16 1.493(3) . ?
C12 C13 1.380(4) . ?
C12 H12 0.9500 . ?
C13 H13 0.9500 . ?
C14 C15 1.381(4) . ?
C14 H14 0.9500 . ?
C15 C16 1.385(4) . ?
C15 H15 0.9500 . ?
C16 C17 1.388(4) . ?
C17 C18 1.378(4) . ?
C17 H17 0.9500 . ?
C18 H18 0.9500 . ?
